data_1551533
loop_
_publ_author_name
'MITSUHASHI, Ryoji'
'MIKURIYA, Masahiro'

_publ_section_title
;
 Synthesis and Crystal Structure of
 Bis[2-(1,4,5,6-tetrahydropyrimidin-2-yl)phenolato]zinc(II)
;
_journal_issue 0
_journal_name_full 'X-ray Structure Analysis Online'
_journal_page_first 37
_journal_paper_doi 10.2116/xraystruct.35.37
_journal_volume 35
_journal_year 2019
_chemical_formula_moiety 'C20 H22 N4 O2 Zn'
_chemical_formula_sum 'C20 H22 N4 O2 Zn'
_chemical_formula_weight 415.78
_space_group_crystal_system monoclinic
_space_group_IT_number 15
_space_group_name_Hall '-C 2yc'
_space_group_name_H-M_alt 'C 1 2/c 1'
_symmetry_space_group_name_Hall '-C 2yc'
_symmetry_space_group_name_H-M 'C 1 2/c 1'
_atom_sites_solution_hydrogens mixed
_audit_creation_method SHELXL-2014/7
_cell_angle_alpha 90
_cell_angle_beta 116.242(2)
_cell_angle_gamma 90
_cell_formula_units_Z 4
_cell_length_a 13.7667(14)
_cell_length_b 11.4666(11)
_cell_length_c 12.2213(12)
_cell_measurement_reflns_used 1991
_cell_measurement_temperature 90(2)
_cell_measurement_theta_max 26.50
_cell_measurement_theta_min 2.42
_cell_volume 1730.4(3)
_computing_cell_refinement 'Bruker SAINT'
_computing_data_collection 'Bruker APEX'
_computing_data_reduction 'Bruker SAINT'
_computing_molecular_graphics 'Yadokari-XG 2009 (Wakita,Nemoto et al., 2009)'
_computing_publication_material 'SHELXL-2014/7 (Sheldrick, 2014)'
_computing_structure_refinement 'SHELXL-2014/7 (Sheldrick, 2014)'
_computing_structure_solution 'SHELXT 2014/5 (Sheldrick, 2014)'
_diffrn_ambient_temperature 90(2)
_diffrn_measured_fraction_theta_full 1.000
_diffrn_measured_fraction_theta_max 0.959
_diffrn_measurement_device_type 'Bruker APEX CCD'
_diffrn_measurement_method '\f and \w scans'
_diffrn_radiation_type MoK\a
_diffrn_radiation_wavelength 0.71073
_diffrn_reflns_av_unetI/netI 0.0402
_diffrn_reflns_Laue_measured_fraction_full 1.000
_diffrn_reflns_Laue_measured_fraction_max 0.959
_diffrn_reflns_limit_h_max 16
_diffrn_reflns_limit_h_min -18
_diffrn_reflns_limit_k_max 15
_diffrn_reflns_limit_k_min 0
_diffrn_reflns_limit_l_max 16
_diffrn_reflns_limit_l_min 0
_diffrn_reflns_number 2104
_diffrn_reflns_point_group_measured_fraction_full 1.000
_diffrn_reflns_point_group_measured_fraction_max 0.959
_diffrn_reflns_theta_full 25.242
_diffrn_reflns_theta_max 28.501
_diffrn_reflns_theta_min 2.424
_exptl_absorpt_coefficient_mu 1.444
_exptl_absorpt_correction_T_max 0.802
_exptl_absorpt_correction_T_min 0.688
_exptl_absorpt_correction_type multi-scan
_exptl_absorpt_process_details TWINABS
_exptl_crystal_colour colourless
_exptl_crystal_density_diffrn 1.596
_exptl_crystal_description prism
_exptl_crystal_F_000 864
_exptl_crystal_size_max 0.280
_exptl_crystal_size_mid 0.220
_exptl_crystal_size_min 0.160
_refine_diff_density_max 0.755
_refine_diff_density_min -0.367
_refine_diff_density_rms 0.113
_refine_ls_extinction_method none
_refine_ls_goodness_of_fit_ref 1.060
_refine_ls_hydrogen_treatment mixed
_refine_ls_matrix_type full
_refine_ls_number_parameters 128
_refine_ls_number_reflns 2104
_refine_ls_number_restraints 0
_refine_ls_restrained_S_all 1.060
_refine_ls_R_factor_all 0.0488
_refine_ls_R_factor_gt 0.0401
_refine_ls_shift/su_max 0.000
_refine_ls_shift/su_mean 0.000
_refine_ls_structure_factor_coef Fsqd
_refine_ls_weighting_details 'w=1/[\s^2^(Fo^2^)+(0.0652P)^2^+0.2665P] where P=(Fo^2^+2Fc^2^)/3'
_refine_ls_weighting_scheme calc
_refine_ls_wR_factor_gt 0.1018
_refine_ls_wR_factor_ref 0.1064
_reflns_Friedel_coverage 0.000
_reflns_number_gt 1833
_reflns_number_total 2104
_reflns_threshold_expression 'I > 2\s(I)'
_cod_data_source_file 35_37_1.txt
_cod_data_source_block twin4
_cod_database_code 1551533
_shelx_shelxl_version_number 2014/7
_shelx_space_group_comment
;
The symmetry employed for this shelxl refinement is uniquely defined
by the following loop, which should always be used as a source of
symmetry information in preference to the above space-group names.
They are only intended as comments.
;
_shelx_estimated_absorpt_t_min 0.688
_shelx_estimated_absorpt_t_max 0.802

loop_
_space_group_symop_operation_xyz
'x, y, z'
'-x, y, -z+1/2'
'x+1/2, y+1/2, z'
'-x+1/2, y+1/2, -z+1/2'
'-x, -y, -z'
'x, -y, z-1/2'
'-x+1/2, -y+1/2, -z'
'x+1/2, -y+1/2, z-1/2'

loop_
_atom_site_label
_atom_site_type_symbol
_atom_site_fract_x
_atom_site_fract_y
_atom_site_fract_z
_atom_site_U_iso_or_equiv
_atom_site_adp_type
_atom_site_occupancy
_atom_site_site_symmetry_order
_atom_site_calc_flag
_atom_site_refinement_flags_posn
_atom_site_refinement_flags_adp
_atom_site_refinement_flags_occupancy
Zn1 Zn 0.5000 0.57879(3) 0.2500 0.01179(15) Uani 1 2 d S T P
O1 O 0.37646(13) 0.47902(14) 0.20879(15) 0.0138(4) Uani 1 1 d . . .
C1 C 0.31051(18) 0.4888(2) 0.2605(2) 0.0121(5) Uani 1 1 d . . .
C2 C 0.21738(19) 0.4170(2) 0.2139(2) 0.0138(5) Uani 1 1 d . . .
H2 H 0.2076 0.3634 0.1506 0.017 Uiso 1 1 calc R U .
C3 C 0.14041(19) 0.4221(2) 0.2570(2) 0.0151(5) Uani 1 1 d . . .
H3 H 0.0798 0.3711 0.2248 0.018 Uiso 1 1 calc R U .
C4 C 0.15118(18) 0.5018(2) 0.3476(2) 0.0160(5) Uani 1 1 d . . .
H4 H 0.0965 0.5086 0.3747 0.019 Uiso 1 1 calc R U .
C5 C 0.24223(19) 0.5703(2) 0.3972(2) 0.0142(5) Uani 1 1 d . . .
H5 H 0.2491 0.6247 0.4589 0.017 Uiso 1 1 calc R U .
C6 C 0.32671(18) 0.5635(2) 0.3605(2) 0.0120(5) Uani 1 1 d . . .
C7 C 0.42734(18) 0.6318(2) 0.4333(2) 0.0113(5) Uani 1 1 d . . .
N1 N 0.44229(16) 0.66623(18) 0.54489(19) 0.0146(4) Uani 1 1 d . . .
H1 H 0.405(3) 0.630(3) 0.577(3) 0.032(9) Uiso 1 1 d . . .
C8 C 0.52346(19) 0.7507(2) 0.6211(2) 0.0152(5) Uani 1 1 d . . .
H8 H 0.5805 0.7104 0.6921 0.018 Uiso 1 1 calc R U .
H8A H 0.4891 0.8097 0.6519 0.018 Uiso 1 1 calc R U .
C9 C 0.57376(19) 0.8103(2) 0.5480(2) 0.0156(5) Uani 1 1 d . . .
H9 H 0.6419 0.8495 0.6036 0.019 Uiso 1 1 calc R U .
H9A H 0.5236 0.8701 0.4938 0.019 Uiso 1 1 calc R U .
C10 C 0.59663(19) 0.7189(2) 0.4726(2) 0.0142(5) Uani 1 1 d . . .
H10 H 0.6295 0.7569 0.4242 0.017 Uiso 1 1 calc R U .
H10A H 0.6492 0.6615 0.5277 0.017 Uiso 1 1 calc R U .
N2 N 0.49698(15) 0.65804(17) 0.38988(18) 0.0114(4) Uani 1 1 d . . .

loop_
_atom_site_aniso_label
_atom_site_aniso_U_11
_atom_site_aniso_U_22
_atom_site_aniso_U_33
_atom_site_aniso_U_23
_atom_site_aniso_U_13
_atom_site_aniso_U_12
Zn1 0.0121(2) 0.0128(2) 0.0114(2) 0.000 0.00601(16) 0.000
O1 0.0141(8) 0.0156(8) 0.0131(8) -0.0026(7) 0.0073(7) -0.0024(7)
C1 0.0125(10) 0.0107(11) 0.0116(11) 0.0038(9) 0.0040(9) 0.0015(9)
C2 0.0140(11) 0.0136(11) 0.0113(11) 0.0001(9) 0.0035(9) 0.0014(9)
C3 0.0113(11) 0.0158(12) 0.0157(12) 0.0024(9) 0.0035(9) -0.0017(9)
C4 0.0141(11) 0.0167(12) 0.0199(13) 0.0030(10) 0.0101(10) 0.0024(9)
C5 0.0154(11) 0.0144(11) 0.0141(12) 0.0000(9) 0.0077(10) 0.0019(9)
C6 0.0124(11) 0.0116(11) 0.0118(11) 0.0013(9) 0.0052(9) 0.0008(8)
C7 0.0133(11) 0.0091(10) 0.0118(11) 0.0021(9) 0.0057(9) 0.0012(9)
N1 0.0169(10) 0.0167(10) 0.0112(10) -0.0024(8) 0.0072(8) -0.0039(8)
C8 0.0184(12) 0.0136(11) 0.0126(11) -0.0031(9) 0.0060(9) -0.0012(9)
C9 0.0178(12) 0.0128(11) 0.0144(12) -0.0028(9) 0.0056(10) -0.0035(9)
C10 0.0132(11) 0.0158(11) 0.0124(11) -0.0008(9) 0.0047(9) -0.0028(9)
N2 0.0113(9) 0.0120(9) 0.0115(9) 0.0004(8) 0.0057(8) 0.0001(7)

loop_
_atom_type_symbol
_atom_type_description
_atom_type_scat_dispersion_real
_atom_type_scat_dispersion_imag
_atom_type_scat_source
C C 0.0033 0.0016 'International Tables Vol C Tables 4.2.6.8 and 6.1.1.4'
H H 0.0000 0.0000 'International Tables Vol C Tables 4.2.6.8 and 6.1.1.4'
N N 0.0061 0.0033 'International Tables Vol C Tables 4.2.6.8 and 6.1.1.4'
O O 0.0106 0.0060 'International Tables Vol C Tables 4.2.6.8 and 6.1.1.4'
Zn Zn 0.2839 1.4301 'International Tables Vol C Tables 4.2.6.8 and 6.1.1.4'

loop_
_geom_angle_atom_site_label_1
_geom_angle_atom_site_label_2
_geom_angle_atom_site_label_3
_geom_angle
_geom_angle_site_symmetry_1
_geom_angle_site_symmetry_3
O1 Zn1 O1 106.98(10) 2_655 .
O1 Zn1 N2 98.48(7) 2_655 2_655
O1 Zn1 N2 113.97(7) . 2_655
O1 Zn1 N2 113.97(7) 2_655 .
O1 Zn1 N2 98.48(7) . .
N2 Zn1 N2 124.53(11) 2_655 .
C1 O1 Zn1 122.68(15) . .
O1 C1 C2 116.8(2) . .
O1 C1 C6 125.5(2) . .
C2 C1 C6 117.7(2) . .
C3 C2 C1 122.4(2) . .
C3 C2 H2 118.8 . .
C1 C2 H2 118.8 . .
C2 C3 C4 120.2(2) . .
C2 C3 H3 119.9 . .
C4 C3 H3 119.9 . .
C5 C4 C3 118.8(2) . .
C5 C4 H4 120.6 . .
C3 C4 H4 120.6 . .
C4 C5 C6 122.9(2) . .
C4 C5 H5 118.5 . .
C6 C5 H5 118.5 . .
C5 C6 C1 117.6(2) . .
C5 C6 C7 117.1(2) . .
C1 C6 C7 125.3(2) . .
N2 C7 N1 121.9(2) . .
N2 C7 C6 121.8(2) . .
N1 C7 C6 116.3(2) . .
C7 N1 C8 124.9(2) . .
C7 N1 H1 117(2) . .
C8 N1 H1 118(2) . .
N1 C8 C9 110.1(2) . .
N1 C8 H8 109.6 . .
C9 C8 H8 109.6 . .
N1 C8 H8A 109.6 . .
C9 C8 H8A 109.6 . .
H8 C8 H8A 108.1 . .
C8 C9 C10 108.54(19) . .
C8 C9 H9 110.0 . .
C10 C9 H9 110.0 . .
C8 C9 H9A 110.0 . .
C10 C9 H9A 110.0 . .
H9 C9 H9A 108.4 . .
N2 C10 C9 111.36(19) . .
N2 C10 H10 109.4 . .
C9 C10 H10 109.4 . .
N2 C10 H10A 109.4 . .
C9 C10 H10A 109.4 . .
H10 C10 H10A 108.0 . .
C7 N2 C10 117.02(19) . .
C7 N2 Zn1 123.13(16) . .
C10 N2 Zn1 116.62(14) . .

loop_
_geom_bond_atom_site_label_1
_geom_bond_atom_site_label_2
_geom_bond_distance
_geom_bond_site_symmetry_2
Zn1 O1 1.9229(16) 2_655
Zn1 O1 1.9229(16) .
Zn1 N2 1.953(2) 2_655
Zn1 N2 1.9526(19) .
O1 C1 1.320(3) .
C1 C2 1.414(3) .
C1 C6 1.427(3) .
C2 C3 1.377(3) .
C2 H2 0.9500 .
C3 C4 1.392(4) .
C3 H3 0.9500 .
C4 C5 1.373(3) .
C4 H4 0.9500 .
C5 C6 1.422(3) .
C5 H5 0.9500 .
C6 C7 1.495(3) .
C7 N2 1.320(3) .
C7 N1 1.345(3) .
N1 C8 1.461(3) .
N1 H1 0.88(4) .
C8 C9 1.514(3) .
C8 H8 0.9900 .
C8 H8A 0.9900 .
C9 C10 1.518(3) .
C9 H9 0.9900 .
C9 H9A 0.9900 .
C10 N2 1.471(3) .
C10 H10 0.9900 .
C10 H10A 0.9900 .

loop_
_geom_hbond_atom_site_label_D
_geom_hbond_atom_site_label_H
_geom_hbond_atom_site_label_A
_geom_hbond_distance_DH
_geom_hbond_distance_HA
_geom_hbond_distance_DA
_geom_hbond_angle_DHA
_geom_hbond_site_symmetry_A
N1 H1 O1 0.88(4) 2.20(4) 3.035(3) 157(3) 6_566
C8 H8 O1 0.99 2.43 3.260(3) 141.1 5_666

loop_
_geom_torsion_atom_site_label_1
_geom_torsion_atom_site_label_2
_geom_torsion_atom_site_label_3
_geom_torsion_atom_site_label_4
_geom_torsion
Zn1 O1 C1 C2 174.41(15)
Zn1 O1 C1 C6 -7.1(3)
O1 C1 C2 C3 -177.6(2)
C6 C1 C2 C3 3.8(3)
C1 C2 C3 C4 1.6(4)
C2 C3 C4 C5 -3.4(4)
C3 C4 C5 C6 -0.2(4)
C4 C5 C6 C1 5.5(4)
C4 C5 C6 C7 -172.2(2)
O1 C1 C6 C5 174.5(2)
C2 C1 C6 C5 -7.0(3)
O1 C1 C6 C7 -8.1(4)
C2 C1 C6 C7 170.4(2)
C5 C6 C7 N2 -161.0(2)
C1 C6 C7 N2 21.5(4)
C5 C6 C7 N1 18.2(3)
C1 C6 C7 N1 -159.3(2)
N2 C7 N1 C8 11.0(4)
C6 C7 N1 C8 -168.2(2)
C7 N1 C8 C9 10.5(3)
N1 C8 C9 C10 -43.2(3)
C8 C9 C10 N2 58.9(3)
N1 C7 N2 C10 4.7(3)
C6 C7 N2 C10 -176.10(19)
N1 C7 N2 Zn1 163.70(17)
C6 C7 N2 Zn1 -17.1(3)
C9 C10 N2 C7 -40.1(3)
C9 C10 N2 Zn1 159.58(15)
